data_7202091
loop_
_publ_author_name
'Carlucci, Lucia'
'Ciani, Gianfranco'
'Maggini, Simona'
'Proserpio, Davide M.'

_publ_section_title
;
 Metal--organic coordination frameworks assembled with the long
 flexible ligand 4,4&#x2032;-bis(imidazol-1-ylmethyl)biphenyl
;
_journal_issue 9
_journal_name_full CrystEngComm
_journal_page_first 1191
_journal_paper_doi 10.1039/b803815e
_journal_volume 10
_journal_year 2008
_chemical_formula_sum 'C58 H70 Cd N8 O12 S2'
_chemical_formula_weight 1247.74
_space_group_IT_number 2
_symmetry_cell_setting triclinic
_symmetry_space_group_name_Hall '-P 1'
_symmetry_space_group_name_H-M 'P -1'
_atom_sites_solution_hydrogens geom
_atom_sites_solution_primary direct
_atom_sites_solution_secondary difmap
_cell_angle_alpha 91.871(3)
_cell_angle_beta 93.356(3)
_cell_angle_gamma 108.918(2)
_cell_formula_units_Z 1
_cell_length_a 9.0753(19)
_cell_length_b 9.997(2)
_cell_length_c 17.486(4)
_cell_measurement_reflns_used 4837
_cell_measurement_temperature 150(2)
_cell_measurement_theta_max 25
_cell_measurement_theta_min 3
_cell_volume 1495.9(6)
_computing_molecular_graphics TOPOS
_computing_structure_refinement 'SHELXL-97 (Sheldrick, 1997)'
_computing_structure_solution SIR92
_diffrn_ambient_temperature 150(2)
_diffrn_detector_type CCD_plate
_diffrn_measured_fraction_theta_full 0.998
_diffrn_measured_fraction_theta_max 0.915
_diffrn_measurement_device SMART
_diffrn_measurement_method omega-scan
_diffrn_radiation_monochromator graphite
_diffrn_radiation_source 'fine-focus sealed tube'
_diffrn_radiation_type MoK\a
_diffrn_radiation_wavelength 0.71073
_diffrn_reflns_av_R_equivalents 0.0486
_diffrn_reflns_av_sigmaI/netI 0.0605
_diffrn_reflns_limit_h_max 11
_diffrn_reflns_limit_h_min -12
_diffrn_reflns_limit_k_max 13
_diffrn_reflns_limit_k_min -13
_diffrn_reflns_limit_l_max 23
_diffrn_reflns_limit_l_min -22
_diffrn_reflns_number 21364
_diffrn_reflns_theta_full 25.00
_diffrn_reflns_theta_max 28.53
_diffrn_reflns_theta_min 2.16
_diffrn_standards_decay_% 0
_exptl_absorpt_coefficient_mu 0.501
_exptl_absorpt_correction_T_max 1.00
_exptl_absorpt_correction_T_min 0.79
_exptl_absorpt_correction_type empirical
_exptl_crystal_colour colourless
_exptl_crystal_density_diffrn 1.385
_exptl_crystal_density_method 'not measured'
_exptl_crystal_description plate
_exptl_crystal_F_000 650
_exptl_crystal_size_max 0.28
_exptl_crystal_size_mid 0.20
_exptl_crystal_size_min 0.08
_refine_diff_density_max 0.840
_refine_diff_density_min -0.630
_refine_diff_density_rms 0.076
_refine_ls_extinction_method none
_refine_ls_goodness_of_fit_all 1.029
_refine_ls_hydrogen_treatment mixed
_refine_ls_matrix_type full
_refine_ls_number_parameters 381
_refine_ls_number_reflns 6960
_refine_ls_number_restraints 1
_refine_ls_restrained_S_all 1.029
_refine_ls_R_factor_all 0.0630
_refine_ls_R_factor_obs 0.0431
_refine_ls_shift/su_max 0.000
_refine_ls_shift/su_mean 0.000
_refine_ls_structure_factor_coef Fsqd
_refine_ls_weighting_details 'calc w=1/[\s^2^(Fo^2^)+(0.0476P)^2^+0.4219P] where P=(Fo^2^+2Fc^2^)/3'
_refine_ls_weighting_scheme calc
_refine_ls_wR_factor_all 0.1044
_refine_ls_wR_factor_obs 0.0961
_reflns_number_observed 5461
_reflns_number_total 6960
_reflns_observed_criterion >2sigma(I)
_cod_data_source_file b803815e.txt
_cod_data_source_block 4_Lu731_[Cd(bimb)2(H2O)2](OTs)2(MeOH)4
_cod_depositor_comments
;
The following automatic conversions were performed:
'_symmetry_cell_setting' value 'Triclinic' changed to 'triclinic'
according to '/home/saulius/struct/CIF-dictionaries/cif_core.dic'
dictionary named 'cif_core.dic' version 2.4.1 from 2010-06-29.

Automatic conversion script
Id: cif_fix_enum 1527 2010-12-29 10:47:43Z saulius 
;
_cod_original_cell_volume 1495.9(5)
_cod_original_sg_symbol_H-M 'P-1 '
_cod_database_code 7202091

loop_
_symmetry_equiv_pos_as_xyz
'x, y, z'
'-x, -y, -z'

loop_
_atom_site_label
_atom_site_type_symbol
_atom_site_fract_x
_atom_site_fract_y
_atom_site_fract_z
_atom_site_U_iso_or_equiv
_atom_site_adp_type
_atom_site_occupancy
_atom_site_symmetry_multiplicity
_atom_site_calc_flag
_atom_site_refinement_flags
_atom_site_disorder_assembly
_atom_site_disorder_group
C1 C -0.0338(3) 0.2157(3) -0.13752(15) 0.0294(6) Uani 1 1 d . . .
H1 H 0.0704 0.2393 -0.1483 0.035 Uiso 1 1 calc R . .
C1S C 0.6781(7) 0.4478(5) -0.0071(3) 0.0949(17) Uani 1 1 d . . .
H1S1 H 0.7521 0.3977 -0.0068 0.142 Uiso 1 1 calc R . .
H1S2 H 0.6610 0.4747 -0.0582 0.142 Uiso 1 1 calc R . .
H1S3 H 0.5812 0.3878 0.0099 0.142 Uiso 1 1 calc R . .
C2 C -0.2524(3) 0.1173(3) -0.09150(16) 0.0316(6) Uani 1 1 d . . .
H2 H -0.3293 0.0581 -0.0636 0.038 Uiso 1 1 calc R . .
C2S C 0.2201(4) 0.1853(4) 0.22933(19) 0.0528(9) Uani 1 1 d . . .
H2S1 H 0.2845 0.1844 0.2747 0.079 Uiso 1 1 calc R . .
H2S2 H 0.1615 0.0897 0.2118 0.079 Uiso 1 1 calc R . .
H2S3 H 0.1496 0.2357 0.2408 0.079 Uiso 1 1 calc R . .
C3 C -0.2737(3) 0.2143(3) -0.13878(16) 0.0323(6) Uani 1 1 d . . .
H3 H -0.3657 0.2344 -0.1492 0.039 Uiso 1 1 calc R . .
C4 C -0.0982(4) 0.3898(3) -0.22135(16) 0.0330(7) Uani 1 1 d . . .
H4A H 0.0139 0.4366 -0.2181 0.040 Uiso 1 1 calc R . .
H4B H -0.1457 0.4591 -0.2051 0.040 Uiso 1 1 calc R . .
C5 C -0.1530(3) 0.3433(3) -0.30422(15) 0.0270(6) Uani 1 1 d . . .
C6 C -0.2403(3) 0.2057(3) 0.67187(16) 0.0299(6) Uani 1 1 d . . .
H6 H -0.2708 0.1374 0.7079 0.036 Uiso 1 1 calc R . .
C7 C -0.1118(3) 0.4427(3) 0.64116(16) 0.0290(6) Uani 1 1 d . . .
H7 H -0.0544 0.5359 0.6565 0.035 Uiso 1 1 calc R . .
C8 C -0.2827(3) 0.1687(3) 0.59490(16) 0.0290(6) Uani 1 1 d . . .
H8 H -0.3419 0.0757 0.5800 0.035 Uiso 1 1 calc R . .
C9 C -0.1536(3) 0.4069(3) 0.56472(16) 0.0282(6) Uani 1 1 d . . .
H9 H -0.1250 0.4764 0.5292 0.034 Uiso 1 1 calc R . .
C10 C -0.2387(3) 0.2676(3) 0.53937(15) 0.0250(6) Uani 1 1 d . . .
C11 C -0.2196(3) 0.0443(3) 0.13091(15) 0.0282(6) Uani 1 1 d . . .
H11 H -0.2587 -0.0534 0.1342 0.034 Uiso 1 1 calc R . .
C12 C -0.0856(4) 0.2499(3) 0.09987(18) 0.0371(7) Uani 1 1 d . . .
H12 H -0.0124 0.3229 0.0773 0.045 Uiso 1 1 calc R . .
C13 C -0.1891(4) 0.2668(3) 0.14792(18) 0.0380(7) Uani 1 1 d . . .
H13 H -0.2006 0.3521 0.1643 0.046 Uiso 1 1 calc R . .
C14 C -0.4051(3) 0.0984(3) 0.21699(15) 0.0316(6) Uani 1 1 d . . .
H14A H -0.4559 -0.0034 0.2126 0.038 Uiso 1 1 calc R . .
H14B H -0.4805 0.1421 0.1986 0.038 Uiso 1 1 calc R . .
C15 C -0.3579(3) 0.1439(3) 0.30012(15) 0.0262(6) Uani 1 1 d . . .
C16 C -0.3309(3) 0.0509(3) 0.35121(16) 0.0328(7) Uani 1 1 d . . .
H16 H -0.3389 -0.0402 0.3337 0.039 Uiso 1 1 calc R . .
C17 C -0.3429(3) 0.2802(3) 0.32783(16) 0.0322(7) Uani 1 1 d . . .
H17 H -0.3597 0.3448 0.2942 0.039 Uiso 1 1 calc R . .
C18 C -0.2925(4) 0.0905(3) 0.42751(17) 0.0329(7) Uani 1 1 d . . .
H18 H -0.2757 0.0254 0.4608 0.040 Uiso 1 1 calc R . .
C19 C -0.3033(3) 0.3206(3) 0.40465(15) 0.0293(6) Uani 1 1 d . . .
H19 H -0.2934 0.4123 0.4219 0.035 Uiso 1 1 calc R . .
C20 C -0.2780(3) 0.2269(3) 0.45644(15) 0.0247(6) Uani 1 1 d . . .
C21 C 0.6555(3) 0.6602(3) 0.32356(15) 0.0261(6) Uani 1 1 d . . .
C22 C 0.5516(4) 0.6272(3) 0.37971(17) 0.0332(7) Uani 1 1 d . . .
H22 H 0.4465 0.5779 0.3668 0.040 Uiso 1 1 calc R . .
C23 C 0.8109(3) 0.7341(3) 0.34368(17) 0.0337(7) Uani 1 1 d . . .
H23 H 0.8817 0.7571 0.3060 0.040 Uiso 1 1 calc R . .
C24 C 0.6040(4) 0.6676(3) 0.45513(17) 0.0405(8) Uani 1 1 d . . .
H24 H 0.5330 0.6454 0.4928 0.049 Uiso 1 1 calc R . .
C25 C 0.8612(4) 0.7735(3) 0.41919(18) 0.0402(8) Uani 1 1 d . . .
H25 H 0.9661 0.8236 0.4320 0.048 Uiso 1 1 calc R . .
C26 C 0.7591(4) 0.7403(3) 0.47631(18) 0.0402(8) Uani 1 1 d . . .
C27 C 0.8147(5) 0.7839(4) 0.55925(19) 0.0588(10) Uani 1 1 d . . .
H27A H 0.9248 0.8347 0.5629 0.088 Uiso 1 1 calc R . .
H27B H 0.7946 0.7011 0.5885 0.088 Uiso 1 1 calc R . .
H27C H 0.7601 0.8437 0.5790 0.088 Uiso 1 1 calc R . .
N1 N -0.1011(3) 0.1190(2) -0.09061(12) 0.0288(5) Uani 1 1 d . . .
N2 N -0.1335(3) 0.2770(2) -0.16827(12) 0.0277(5) Uani 1 1 d . . .
N3 N -0.1040(3) 0.1093(2) 0.08917(12) 0.0279(5) Uani 1 1 d . . .
N4 N -0.2740(3) 0.1356(2) 0.16795(12) 0.0264(5) Uani 1 1 d . . .
O1 O 0.6914(2) 0.5420(2) 0.19551(11) 0.0344(5) Uani 1 1 d . . .
O1S O 0.7334(5) 0.5632(3) 0.03979(16) 0.0924(12) Uani 1 1 d . . .
H7S H 0.700(6) 0.548(5) 0.094(3) 0.111 Uiso 1 1 d . . .
O2 O 0.6131(3) 0.7498(2) 0.19071(12) 0.0410(5) Uani 1 1 d . . .
O2S O 0.3147(3) 0.2523(3) 0.17198(12) 0.0464(6) Uani 1 1 d . . .
H6S H 0.364(4) 0.350(4) 0.186(2) 0.056 Uiso 1 1 d . . .
O3 O 0.4291(2) 0.5280(2) 0.22334(12) 0.0400(5) Uani 1 1 d . . .
O4 O -0.2405(2) -0.1829(2) -0.01887(13) 0.0367(5) Uani 1 1 d . . .
H4S H -0.264(4) -0.273(3) -0.0001(16) 0.044 Uiso 1 1 d D . .
H5S H -0.260(4) -0.202(3) -0.0677(17) 0.044 Uiso 1 1 d D . .
S1 S 0.59163(8) 0.61659(7) 0.22550(4) 0.02822(16) Uani 1 1 d . . .
Cd Cd 0.0000 0.0000 0.0000 0.02436(10) Uani 1 2 d S . .

loop_
_atom_site_aniso_label
_atom_site_aniso_U_11
_atom_site_aniso_U_22
_atom_site_aniso_U_33
_atom_site_aniso_U_23
_atom_site_aniso_U_13
_atom_site_aniso_U_12
C1 0.0292(15) 0.0376(16) 0.0231(14) 0.0013(12) -0.0008(11) 0.0139(13)
C1S 0.151(5) 0.070(3) 0.064(3) -0.008(2) -0.020(3) 0.044(3)
C2 0.0327(16) 0.0373(16) 0.0264(15) 0.0031(12) 0.0008(12) 0.0138(13)
C2S 0.060(2) 0.055(2) 0.038(2) 0.0000(17) 0.0004(17) 0.0132(19)
C3 0.0308(16) 0.0381(16) 0.0307(15) 0.0006(13) -0.0035(12) 0.0158(13)
C4 0.0386(17) 0.0294(15) 0.0294(16) 0.0027(12) -0.0064(13) 0.0103(13)
C5 0.0249(14) 0.0308(15) 0.0275(15) 0.0054(12) -0.0002(11) 0.0121(12)
C6 0.0332(16) 0.0289(15) 0.0283(15) 0.0095(12) 0.0018(12) 0.0105(13)
C7 0.0314(16) 0.0233(14) 0.0316(15) 0.0022(12) 0.0009(12) 0.0082(12)
C8 0.0322(16) 0.0240(14) 0.0305(15) 0.0039(12) 0.0016(12) 0.0085(12)
C9 0.0308(15) 0.0265(14) 0.0294(15) 0.0081(12) 0.0061(12) 0.0110(12)
C10 0.0262(14) 0.0275(14) 0.0250(14) 0.0049(11) 0.0035(11) 0.0134(12)
C11 0.0370(16) 0.0253(14) 0.0245(14) 0.0009(11) 0.0057(12) 0.0128(12)
C12 0.0445(19) 0.0242(15) 0.0415(18) 0.0017(13) 0.0109(14) 0.0083(14)
C13 0.0452(19) 0.0265(15) 0.0446(18) -0.0038(13) 0.0111(15) 0.0142(14)
C14 0.0281(15) 0.0373(16) 0.0299(15) -0.0031(13) 0.0057(12) 0.0110(13)
C15 0.0255(14) 0.0308(15) 0.0254(14) -0.0010(11) 0.0046(11) 0.0133(12)
C16 0.0432(18) 0.0237(14) 0.0335(16) -0.0038(12) 0.0041(13) 0.0142(13)
C17 0.0457(18) 0.0319(15) 0.0256(15) 0.0070(12) 0.0074(13) 0.0205(14)
C18 0.0445(18) 0.0262(15) 0.0330(16) 0.0065(12) 0.0037(13) 0.0176(13)
C19 0.0407(17) 0.0267(14) 0.0257(14) 0.0010(11) 0.0069(12) 0.0173(13)
C20 0.0245(14) 0.0268(14) 0.0254(14) 0.0036(11) 0.0053(11) 0.0111(12)
C21 0.0311(15) 0.0231(13) 0.0305(15) 0.0062(11) 0.0057(12) 0.0166(12)
C22 0.0345(17) 0.0329(16) 0.0372(17) 0.0080(13) 0.0098(13) 0.0160(13)
C23 0.0288(16) 0.0392(17) 0.0368(17) 0.0037(13) 0.0065(13) 0.0155(13)
C24 0.054(2) 0.0484(19) 0.0320(17) 0.0116(14) 0.0181(15) 0.0303(17)
C25 0.0351(18) 0.0430(18) 0.0452(19) -0.0059(15) -0.0055(14) 0.0187(15)
C26 0.059(2) 0.0402(18) 0.0332(17) -0.0015(14) -0.0010(15) 0.0338(17)
C27 0.087(3) 0.063(2) 0.039(2) -0.0059(17) -0.0074(19) 0.043(2)
N1 0.0324(13) 0.0365(13) 0.0215(12) 0.0035(10) 0.0020(10) 0.0165(11)
N2 0.0329(13) 0.0293(12) 0.0218(12) 0.0025(10) -0.0044(10) 0.0124(11)
N3 0.0349(13) 0.0262(12) 0.0246(12) 0.0010(10) 0.0041(10) 0.0125(10)
N4 0.0285(13) 0.0271(12) 0.0242(12) -0.0029(9) 0.0035(10) 0.0100(10)
O1 0.0453(13) 0.0413(12) 0.0256(10) 0.0052(9) 0.0077(9) 0.0251(10)
O1S 0.185(4) 0.0459(16) 0.0406(16) 0.0049(13) 0.024(2) 0.027(2)
O2 0.0526(14) 0.0327(11) 0.0414(13) 0.0129(9) -0.0028(10) 0.0189(10)
O2S 0.0576(15) 0.0417(13) 0.0333(12) -0.0033(10) -0.0018(11) 0.0086(12)
O3 0.0330(12) 0.0381(12) 0.0446(13) -0.0017(10) 0.0027(10) 0.0064(10)
O4 0.0413(13) 0.0342(12) 0.0301(11) 0.0004(9) 0.0015(10) 0.0064(10)
S1 0.0318(4) 0.0270(4) 0.0293(4) 0.0060(3) 0.0033(3) 0.0137(3)
Cd 0.03006(17) 0.02833(17) 0.01835(15) 0.00174(11) 0.00170(11) 0.01454(13)

loop_
_atom_type_symbol
_atom_type_description
_atom_type_scat_dispersion_real
_atom_type_scat_dispersion_imag
_atom_type_scat_source
C C 0.0033 0.0016 'International Tables Vol C Tables 4.2.6.8 and 6.1.1.4'
H H 0.0000 0.0000 'International Tables Vol C Tables 4.2.6.8 and 6.1.1.4'
N N 0.0061 0.0033 'International Tables Vol C Tables 4.2.6.8 and 6.1.1.4'
O O 0.0106 0.0060 'International Tables Vol C Tables 4.2.6.8 and 6.1.1.4'
S S 0.1246 0.1234 'International Tables Vol C Tables 4.2.6.8 and 6.1.1.4'
Cd Cd -0.8075 1.2024 'International Tables Vol C Tables 4.2.6.8 and 6.1.1.4'

loop_
_geom_angle_atom_site_label_1
_geom_angle_atom_site_label_2
_geom_angle_atom_site_label_3
_geom_angle
_geom_angle_site_symmetry_1
_geom_angle_site_symmetry_3
_geom_angle_publ_flag
N1 C1 N2 111.8(3) . . ?
N1 C1 H1 124.1 . . ?
N2 C1 H1 124.1 . . ?
O1S C1S H1S1 109.5 . . ?
O1S C1S H1S2 109.5 . . ?
H1S1 C1S H1S2 109.5 . . ?
O1S C1S H1S3 109.5 . . ?
H1S1 C1S H1S3 109.5 . . ?
H1S2 C1S H1S3 109.5 . . ?
C3 C2 N1 109.8(3) . . ?
C3 C2 H2 125.1 . . ?
N1 C2 H2 125.1 . . ?
O2S C2S H2S1 109.5 . . ?
O2S C2S H2S2 109.5 . . ?
H2S1 C2S H2S2 109.5 . . ?
O2S C2S H2S3 109.5 . . ?
H2S1 C2S H2S3 109.5 . . ?
H2S2 C2S H2S3 109.5 . . ?
C2 C3 N2 106.4(2) . . ?
C2 C3 H3 126.8 . . ?
N2 C3 H3 126.8 . . ?
N2 C4 C5 115.1(2) . . ?
N2 C4 H4A 108.5 . . ?
C5 C4 H4A 108.5 . . ?
N2 C4 H4B 108.5 . . ?
C5 C4 H4B 108.5 . . ?
H4A C4 H4B 107.5 . . ?
C7 C5 C6 118.4(3) 1_554 1_554 ?
C7 C5 C4 118.3(2) 1_554 . ?
C6 C5 C4 123.3(2) 1_554 . ?
C8 C6 C5 120.6(3) . 1_556 ?
C8 C6 H6 119.7 . . ?
C5 C6 H6 119.7 1_556 . ?
C9 C7 C5 121.4(3) . 1_556 ?
C9 C7 H7 119.3 . . ?
C5 C7 H7 119.3 1_556 . ?
C6 C8 C10 121.4(3) . . ?
C6 C8 H8 119.3 . . ?
C10 C8 H8 119.3 . . ?
C7 C9 C10 121.0(3) . . ?
C7 C9 H9 119.5 . . ?
C10 C9 H9 119.5 . . ?
C8 C10 C9 117.3(2) . . ?
C8 C10 C20 121.5(2) . . ?
C9 C10 C20 121.2(2) . . ?
N3 C11 N4 111.9(2) . . ?
N3 C11 H11 124.0 . . ?
N4 C11 H11 124.0 . . ?
C13 C12 N3 109.8(3) . . ?
C13 C12 H12 125.1 . . ?
N3 C12 H12 125.1 . . ?
C12 C13 N4 106.9(3) . . ?
C12 C13 H13 126.6 . . ?
N4 C13 H13 126.6 . . ?
N4 C14 C15 113.6(2) . . ?
N4 C14 H14A 108.9 . . ?
C15 C14 H14A 108.9 . . ?
N4 C14 H14B 108.9 . . ?
C15 C14 H14B 108.9 . . ?
H14A C14 H14B 107.7 . . ?
C16 C15 C17 118.2(2) . . ?
C16 C15 C14 120.8(2) . . ?
C17 C15 C14 121.0(3) . . ?
C18 C16 C15 121.0(2) . . ?
C18 C16 H16 119.5 . . ?
C15 C16 H16 119.5 . . ?
C19 C17 C15 120.9(3) . . ?
C19 C17 H17 119.6 . . ?
C15 C17 H17 119.6 . . ?
C16 C18 C20 121.5(3) . . ?
C16 C18 H18 119.3 . . ?
C20 C18 H18 119.3 . . ?
C17 C19 C20 121.1(2) . . ?
C17 C19 H19 119.4 . . ?
C20 C19 H19 119.4 . . ?
C19 C20 C18 117.3(2) . . ?
C19 C20 C10 121.9(2) . . ?
C18 C20 C10 120.9(2) . . ?
C22 C21 C23 119.4(3) . . ?
C22 C21 S1 121.0(2) . . ?
C23 C21 S1 119.5(2) . . ?
C21 C22 C24 119.6(3) . . ?
C21 C22 H22 120.2 . . ?
C24 C22 H22 120.2 . . ?
C25 C23 C21 120.3(3) . . ?
C25 C23 H23 119.9 . . ?
C21 C23 H23 119.9 . . ?
C22 C24 C26 121.8(3) . . ?
C22 C24 H24 119.1 . . ?
C26 C24 H24 119.1 . . ?
C23 C25 C26 121.1(3) . . ?
C23 C25 H25 119.4 . . ?
C26 C25 H25 119.4 . . ?
C25 C26 C24 117.9(3) . . ?
C25 C26 C27 121.0(3) . . ?
C24 C26 C27 121.1(3) . . ?
C26 C27 H27A 109.5 . . ?
C26 C27 H27B 109.5 . . ?
H27A C27 H27B 109.5 . . ?
C26 C27 H27C 109.5 . . ?
H27A C27 H27C 109.5 . . ?
H27B C27 H27C 109.5 . . ?
C1 N1 C2 105.4(2) . . ?
C1 N1 Cd 131.96(19) . . ?
C2 N1 Cd 121.42(18) . . ?
C1 N2 C3 106.6(2) . . ?
C1 N2 C4 126.7(2) . . ?
C3 N2 C4 126.6(2) . . ?
C11 N3 C12 104.9(2) . . ?
C11 N3 Cd 125.09(18) . . ?
C12 N3 Cd 128.76(19) . . ?
C11 N4 C13 106.5(2) . . ?
C11 N4 C14 125.9(2) . . ?
C13 N4 C14 127.5(2) . . ?
C1S O1S H7S 114(3) . . ?
C2S O2S H6S 111(2) . . ?
Cd O4 H4S 126.2(19) . . ?
Cd O4 H5S 108(2) . . ?
H4S O4 H5S 101(2) . . ?
O2 S1 O3 113.02(13) . . ?
O2 S1 O1 112.27(13) . . ?
O3 S1 O1 112.59(13) . . ?
O2 S1 C21 105.72(12) . . ?
O3 S1 C21 106.54(13) . . ?
O1 S1 C21 106.01(12) . . ?
N3 Cd N3 180.00(12) . 2 ?
N3 Cd N1 94.04(8) . 2 ?
N3 Cd N1 85.96(8) 2 2 ?
N3 Cd N1 85.96(8) . . ?
N3 Cd N1 94.04(8) 2 . ?
N1 Cd N1 180.00(13) 2 . ?
N3 Cd O4 90.51(8) . 2 ?
N3 Cd O4 89.49(8) 2 2 ?
N1 Cd O4 86.36(8) 2 2 ?
N1 Cd O4 93.64(8) . 2 ?
N3 Cd O4 89.49(8) . . ?
N3 Cd O4 90.51(8) 2 . ?
N1 Cd O4 93.64(8) 2 . ?
N1 Cd O4 86.36(8) . . ?
O4 Cd O4 180.00(9) 2 . ?

loop_
_geom_bond_atom_site_label_1
_geom_bond_atom_site_label_2
_geom_bond_distance
_geom_bond_site_symmetry_2
_geom_bond_publ_flag
C1 N1 1.307(4) . ?
C1 N2 1.345(3) . ?
C1 H1 0.9300 . ?
C1S O1S 1.330(5) . ?
C1S H1S1 0.9600 . ?
C1S H1S2 0.9600 . ?
C1S H1S3 0.9600 . ?
C2 C3 1.347(4) . ?
C2 N1 1.368(4) . ?
C2 H2 0.9300 . ?
C2S O2S 1.401(4) . ?
C2S H2S1 0.9600 . ?
C2S H2S2 0.9600 . ?
C2S H2S3 0.9600 . ?
C3 N2 1.363(4) . ?
C3 H3 0.9300 . ?
C4 N2 1.451(3) . ?
C4 C5 1.512(4) . ?
C4 H4A 0.9700 . ?
C4 H4B 0.9700 . ?
C5 C7 1.379(4) 1_554 ?
C5 C6 1.383(4) 1_554 ?
C6 C8 1.382(4) . ?
C6 C5 1.383(4) 1_556 ?
C6 H6 0.9300 . ?
C7 C9 1.371(4) . ?
C7 C5 1.379(4) 1_556 ?
C7 H7 0.9300 . ?
C8 C10 1.390(4) . ?
C8 H8 0.9300 . ?
C9 C10 1.399(4) . ?
C9 H9 0.9300 . ?
C10 C20 1.484(4) . ?
C11 N3 1.317(3) . ?
C11 N4 1.337(3) . ?
C11 H11 0.9300 . ?
C12 C13 1.343(4) . ?
C12 N3 1.366(3) . ?
C12 H12 0.9300 . ?
C13 N4 1.358(4) . ?
C13 H13 0.9300 . ?
C14 N4 1.464(3) . ?
C14 C15 1.504(4) . ?
C14 H14A 0.9700 . ?
C14 H14B 0.9700 . ?
C15 C16 1.378(4) . ?
C15 C17 1.392(4) . ?
C16 C18 1.371(4) . ?
C16 H16 0.9300 . ?
C17 C19 1.382(4) . ?
C17 H17 0.9300 . ?
C18 C20 1.401(4) . ?
C18 H18 0.9300 . ?
C19 C20 1.386(4) . ?
C19 H19 0.9300 . ?
C21 C22 1.375(4) . ?
C21 C23 1.381(4) . ?
C21 S1 1.771(3) . ?
C22 C24 1.377(4) . ?
C22 H22 0.9300 . ?
C23 C25 1.374(4) . ?
C23 H23 0.9300 . ?
C24 C26 1.380(5) . ?
C24 H24 0.9300 . ?
C25 C26 1.378(4) . ?
C25 H25 0.9300 . ?
C26 C27 1.509(4) . ?
C27 H27A 0.9600 . ?
C27 H27B 0.9600 . ?
C27 H27C 0.9600 . ?
N1 Cd 2.330(2) . ?
N3 Cd 2.290(2) . ?
O1 S1 1.4556(19) . ?
O1S H7S 1.02(5) . ?
O2 S1 1.442(2) . ?
O2S H6S 0.95(4) . ?
O3 S1 1.451(2) . ?
O4 Cd 2.346(2) . ?
O4 H4S 0.94(3) . ?
O4 H5S 0.86(3) . ?
Cd N3 2.290(2) 2 ?
Cd N1 2.330(2) 2 ?
Cd O4 2.346(2) 2 ?
